data_4500339
loop_
_publ_author_name
'Zhang, Jie-Peng'
'Qi, Xiao-Lin'
'Liu, Zhi-Juan'
'Zhu, Ai-Xin'
'Chen, Yan'
'Wang, Jing'
'Chen, Xiao-Ming'

_publ_section_title
;
 Syntheses, Structures, and Porous/Luminescent Properties of Silver
 3-Alkyl-1,2,4-Triazolate Frameworks with Rare 3-Connected Topologies
;
_journal_issue 3
_journal_name_full 'Crystal Growth &amp; Design'
_journal_page_first 796
_journal_paper_doi 10.1021/cg101435b
_journal_volume 11
_journal_year 2011
_chemical_formula_sum 'C18 H27 Ag4 N13'
_chemical_formula_weight 857.01
_chemical_name_systematic
; 
 ? 
;
_space_group_IT_number 14
_symmetry_cell_setting monoclinic
_symmetry_space_group_name_Hall '-P 2ybc'
_symmetry_space_group_name_H-M 'P 1 21/c 1'
_atom_sites_solution_hydrogens geom
_atom_sites_solution_primary direct
_atom_sites_solution_secondary difmap
_audit_creation_method SHELXL-97
_cell_angle_alpha 90.00
_cell_angle_beta 113.8440(10)
_cell_angle_gamma 90.00
_cell_formula_units_Z 4
_cell_length_a 11.9318(6)
_cell_length_b 21.3866(10)
_cell_length_c 11.6563(6)
_cell_measurement_temperature 293(2)
_cell_volume 2720.6(2)
_computing_structure_refinement 'SHELXL-97 (Sheldrick, 1997)'
_computing_structure_solution 'SHELXS-97 (Sheldrick, 1990)'
_diffrn_ambient_temperature 293(2)
_diffrn_measured_fraction_theta_full 0.984
_diffrn_measured_fraction_theta_max 0.984
_diffrn_radiation_monochromator graphite
_diffrn_radiation_source 'fine-focus sealed tube'
_diffrn_radiation_type MoK\a
_diffrn_radiation_wavelength 0.71073
_diffrn_reflns_av_R_equivalents 0.0231
_diffrn_reflns_av_sigmaI/netI 0.0227
_diffrn_reflns_limit_h_max 14
_diffrn_reflns_limit_h_min -13
_diffrn_reflns_limit_k_max 26
_diffrn_reflns_limit_k_min -26
_diffrn_reflns_limit_l_max 14
_diffrn_reflns_limit_l_min -14
_diffrn_reflns_number 17438
_diffrn_reflns_theta_full 26.00
_diffrn_reflns_theta_max 26.00
_diffrn_reflns_theta_min 1.87
_exptl_absorpt_coefficient_mu 2.870
_exptl_absorpt_correction_T_max 0.6728
_exptl_absorpt_correction_T_min 0.6261
_exptl_absorpt_correction_type multi-scan
_exptl_absorpt_process_details SADABS
_exptl_crystal_colour colorless
_exptl_crystal_density_diffrn 2.092
_exptl_crystal_density_method 'not measured'
_exptl_crystal_description block
_exptl_crystal_F_000 1656
_exptl_crystal_size_max 0.18
_exptl_crystal_size_mid 0.18
_exptl_crystal_size_min 0.15
_refine_diff_density_max 0.552
_refine_diff_density_min -0.334
_refine_diff_density_rms 0.080
_refine_ls_extinction_method none
_refine_ls_goodness_of_fit_ref 1.024
_refine_ls_hydrogen_treatment constr
_refine_ls_matrix_type full
_refine_ls_number_parameters 316
_refine_ls_number_reflns 5264
_refine_ls_number_restraints 0
_refine_ls_restrained_S_all 1.024
_refine_ls_R_factor_all 0.0426
_refine_ls_R_factor_gt 0.0284
_refine_ls_shift/su_max 0.001
_refine_ls_shift/su_mean 0.000
_refine_ls_structure_factor_coef Fsqd
_refine_ls_weighting_details 'calc w=1/[\s^2^(Fo^2^)+(0.0202P)^2^+2.9841P] where P=(Fo^2^+2Fc^2^)/3'
_refine_ls_weighting_scheme calc
_refine_ls_wR_factor_gt 0.0575
_refine_ls_wR_factor_ref 0.0650
_reflns_number_gt 3888
_reflns_number_total 5264
_reflns_threshold_expression >2sigma(I)
_cod_data_source_file cg101435b_si_002.cif
_cod_data_source_block 3CH3CN
_cod_original_sg_symbol_H-M P2(1)/c
_cod_database_code 4500339

loop_
_symmetry_equiv_pos_as_xyz
'x, y, z'
'-x, y+1/2, -z+1/2'
'-x, -y, -z'
'x, -y-1/2, z-1/2'

loop_
_atom_site_label
_atom_site_type_symbol
_atom_site_fract_x
_atom_site_fract_y
_atom_site_fract_z
_atom_site_U_iso_or_equiv
_atom_site_adp_type
_atom_site_occupancy
_atom_site_symmetry_multiplicity
_atom_site_calc_flag
_atom_site_refinement_flags
Ag1 Ag 0.58794(3) 0.186180(14) 0.53427(3) 0.04621(9) Uani 1 1 d .
Ag2 Ag 0.67645(3) 0.447100(14) 0.84915(3) 0.04588(9) Uani 1 1 d .
Ag3 Ag 0.90106(3) 0.313676(14) 0.94496(3) 0.04585(9) Uani 1 1 d .
Ag4 Ag 0.18155(3) 0.552293(14) 0.85897(3) 0.04581(9) Uani 1 1 d .
N1 N 0.6334(3) 0.34431(14) 0.7915(3) 0.0429(8) Uani 1 1 d .
N2 N 0.5945(3) 0.29928(14) 0.8514(3) 0.0427(8) Uani 1 1 d .
N3 N 0.5852(3) 0.25936(14) 0.6712(3) 0.0450(8) Uani 1 1 d .
N4 N 0.8621(3) 0.45628(15) 0.8540(3) 0.0459(8) Uani 1 1 d .
N5 N 0.9383(3) 0.40557(15) 0.8696(3) 0.0497(8) Uani 1 1 d .
N6 N 1.0320(3) 0.49025(14) 0.8414(3) 0.0464(8) Uani 1 1 d .
N7 N 0.8596(3) 0.15627(14) 0.6896(3) 0.0425(8) Uani 1 1 d .
N8 N 0.9012(3) 0.20108(14) 0.6306(3) 0.0441(8) Uani 1 1 d .
N9 N 0.9103(3) 0.24091(14) 0.8109(3) 0.0443(8) Uani 1 1 d .
N10 N 0.3659(3) 0.54498(14) 0.8606(3) 0.0450(8) Uani 1 1 d .
N11 N 0.4480(3) 0.59385(14) 0.8916(3) 0.0478(8) Uani 1 1 d .
N12 N 0.5341(3) 0.51133(14) 0.8443(3) 0.0453(8) Uani 1 1 d .
C1 C 0.6257(4) 0.31855(17) 0.6853(3) 0.0409(9) Uani 1 1 d .
C2 C 0.5675(4) 0.25034(18) 0.7768(3) 0.0464(10) Uani 1 1 d .
H2A H 0.5387 0.2129 0.7954 0.056 Uiso 1 1 calc R
C3 C 0.6596(4) 0.3522(2) 0.5912(4) 0.0584(12) Uani 1 1 d .
H3A H 0.7327 0.3768 0.6354 0.070 Uiso 1 1 calc R
H3B H 0.6791 0.3216 0.5407 0.070 Uiso 1 1 calc R
C4 C 0.5617(7) 0.3941(3) 0.5068(6) 0.122(3) Uani 1 1 d .
H4A H 0.5882 0.4131 0.4474 0.182 Uiso 1 1 calc R
H4B H 0.5449 0.4260 0.5555 0.182 Uiso 1 1 calc R
H4C H 0.4887 0.3702 0.4628 0.182 Uiso 1 1 calc R
C5 C 0.9212(4) 0.50518(17) 0.8378(3) 0.0429(9) Uani 1 1 d .
C6 C 1.0364(4) 0.42830(19) 0.8605(4) 0.0500(10) Uani 1 1 d .
H6A H 1.1029 0.4037 0.8667 0.060 Uiso 1 1 calc R
C7 C 0.8677(4) 0.56967(19) 0.8149(4) 0.0597(12) Uani 1 1 d .
H7A H 0.8092 0.5733 0.8529 0.072 Uiso 1 1 calc R
H7B H 0.9326 0.5998 0.8552 0.072 Uiso 1 1 calc R
C8 C 0.8056(7) 0.5849(3) 0.6793(6) 0.128(3) Uani 1 1 d .
H8A H 0.7739 0.6267 0.6695 0.192 Uiso 1 1 calc R
H8B H 0.7395 0.5561 0.6394 0.192 Uiso 1 1 calc R
H8C H 0.8633 0.5817 0.6412 0.192 Uiso 1 1 calc R
C9 C 0.8670(4) 0.18186(17) 0.7961(3) 0.0409(9) Uani 1 1 d .
C10 C 0.9297(4) 0.24962(17) 0.7057(3) 0.0473(10) Uani 1 1 d .
H10A H 0.9603 0.2867 0.6880 0.057 Uiso 1 1 calc R
C11 C 0.8317(4) 0.14877(19) 0.8891(4) 0.0535(11) Uani 1 1 d .
H11A H 0.7594 0.1236 0.8444 0.064 Uiso 1 1 calc R
H11B H 0.8102 0.1796 0.9379 0.064 Uiso 1 1 calc R
C12 C 0.9302(6) 0.1076(3) 0.9766(5) 0.0936(19) Uani 1 1 d .
H12A H 0.9028 0.0888 1.0355 0.140 Uiso 1 1 calc R
H12B H 1.0024 0.1320 1.0208 0.140 Uiso 1 1 calc R
H12C H 0.9487 0.0754 0.9295 0.140 Uiso 1 1 calc R
C13 C 0.4209(4) 0.49682(17) 0.8339(3) 0.0435(9) Uani 1 1 d .
C14 C 0.5455(4) 0.57168(18) 0.8809(4) 0.0504(10) Uani 1 1 d .
H14A H 0.6158 0.5952 0.8969 0.060 Uiso 1 1 calc R
C15 C 0.3599(4) 0.4351(2) 0.7899(5) 0.0634(12) Uani 1 1 d .
H15A H 0.4217 0.4026 0.8174 0.076 Uiso 1 1 calc R
H15B H 0.3035 0.4275 0.8293 0.076 Uiso 1 1 calc R
C16 C 0.2932(8) 0.4305(3) 0.6549(6) 0.142(3) Uani 1 1 d .
H16A H 0.2552 0.3901 0.6339 0.213 Uiso 1 1 calc R
H16B H 0.3489 0.4360 0.6150 0.213 Uiso 1 1 calc R
H16C H 0.2313 0.4624 0.6266 0.213 Uiso 1 1 calc R
N13 N 0.2574(12) 0.2066(6) 0.3807(16) 0.265(7) Uani 1 1 d .
C17 C 0.2455(10) 0.2268(6) 0.4698(16) 0.189(7) Uani 1 1 d .
C18 C 0.2334(12) 0.2489(8) 0.5722(13) 0.255(8) Uani 1 1 d .
H18C H 0.2138 0.2926 0.5613 0.382 Uiso 1 1 calc R
H18B H 0.3089 0.2431 0.6443 0.382 Uiso 1 1 calc R
H18A H 0.1690 0.2267 0.5840 0.382 Uiso 1 1 calc R

loop_
_atom_site_aniso_label
_atom_site_aniso_U_11
_atom_site_aniso_U_22
_atom_site_aniso_U_33
_atom_site_aniso_U_23
_atom_site_aniso_U_13
_atom_site_aniso_U_12
Ag1 0.0587(2) 0.04367(18) 0.04429(17) -0.00108(12) 0.02911(15) -0.00342(15)
Ag2 0.0428(2) 0.04510(18) 0.05612(19) -0.00429(13) 0.02663(15) 0.00294(14)
Ag3 0.0545(2) 0.04530(18) 0.04488(17) -0.00245(12) 0.02746(15) -0.00372(15)
Ag4 0.0413(2) 0.04546(18) 0.05637(19) 0.00349(13) 0.02571(15) -0.00285(14)
N1 0.055(2) 0.0369(17) 0.0494(18) -0.0012(13) 0.0335(17) -0.0022(15)
N2 0.050(2) 0.0423(19) 0.0424(17) -0.0016(13) 0.0252(16) -0.0024(15)
N3 0.061(2) 0.0373(18) 0.0442(18) -0.0057(13) 0.0288(17) -0.0048(16)
N4 0.037(2) 0.0433(19) 0.060(2) -0.0002(15) 0.0226(17) -0.0033(16)
N5 0.048(2) 0.0394(19) 0.070(2) 0.0071(15) 0.0323(18) 0.0049(16)
N6 0.042(2) 0.0407(19) 0.062(2) 0.0042(15) 0.0266(17) -0.0023(15)
N7 0.054(2) 0.0375(17) 0.0449(17) -0.0019(13) 0.0297(16) -0.0021(15)
N8 0.055(2) 0.0386(18) 0.0479(18) -0.0002(13) 0.0303(17) -0.0042(15)
N9 0.054(2) 0.0415(18) 0.0432(18) -0.0031(13) 0.0260(16) -0.0043(16)
N10 0.039(2) 0.0396(18) 0.061(2) -0.0012(14) 0.0247(17) 0.0001(15)
N11 0.049(2) 0.0371(18) 0.068(2) -0.0073(15) 0.0338(18) -0.0022(16)
N12 0.040(2) 0.0380(18) 0.062(2) -0.0052(14) 0.0250(17) 0.0011(15)
C1 0.045(2) 0.039(2) 0.047(2) 0.0004(16) 0.0268(18) 0.0017(19)
C2 0.059(3) 0.040(2) 0.046(2) -0.0022(16) 0.028(2) -0.0063(19)
C3 0.076(3) 0.060(3) 0.057(3) -0.004(2) 0.045(3) -0.010(2)
C4 0.157(7) 0.144(6) 0.096(4) 0.069(4) 0.085(5) 0.067(5)
C5 0.041(2) 0.039(2) 0.052(2) 0.0003(16) 0.0216(19) -0.0014(18)
C6 0.044(3) 0.045(2) 0.071(3) 0.0094(19) 0.033(2) 0.0063(19)
C7 0.050(3) 0.043(2) 0.089(3) 0.001(2) 0.031(3) -0.001(2)
C8 0.146(7) 0.099(5) 0.106(5) 0.042(4) 0.016(5) 0.049(5)
C9 0.044(2) 0.041(2) 0.044(2) -0.0025(16) 0.0236(18) 0.0011(19)
C10 0.068(3) 0.034(2) 0.050(2) -0.0015(16) 0.035(2) -0.0088(19)
C11 0.073(3) 0.049(2) 0.054(2) -0.0028(18) 0.040(2) -0.008(2)
C12 0.121(5) 0.103(5) 0.072(3) 0.036(3) 0.055(4) 0.020(4)
C13 0.039(2) 0.041(2) 0.051(2) -0.0033(16) 0.0186(19) -0.0016(18)
C14 0.047(3) 0.040(2) 0.072(3) -0.0069(19) 0.032(2) -0.0062(19)
C15 0.046(3) 0.045(3) 0.098(4) -0.014(2) 0.029(3) -0.006(2)
C16 0.176(8) 0.116(6) 0.088(5) -0.045(4) 0.007(5) -0.055(6)
N13 0.198(11) 0.209(13) 0.38(2) -0.062(11) 0.112(12) 0.043(9)
C17 0.085(7) 0.123(8) 0.31(2) -0.050(11) 0.032(10) 0.030(6)
C18 0.134(11) 0.277(18) 0.31(2) -0.096(15) 0.042(11) 0.012(10)

loop_
_atom_type_symbol
_atom_type_description
_atom_type_scat_dispersion_real
_atom_type_scat_dispersion_imag
_atom_type_scat_source
C C 0.0033 0.0016 'International Tables Vol C Tables 4.2.6.8 and 6.1.1.4'
H H 0.0000 0.0000 'International Tables Vol C Tables 4.2.6.8 and 6.1.1.4'
N N 0.0061 0.0033 'International Tables Vol C Tables 4.2.6.8 and 6.1.1.4'
Ag Ag -0.8971 1.1015 'International Tables Vol C Tables 4.2.6.8 and 6.1.1.4'

loop_
_geom_angle_atom_site_label_1
_geom_angle_atom_site_label_2
_geom_angle_atom_site_label_3
_geom_angle
_geom_angle_site_symmetry_1
_geom_angle_site_symmetry_3
N2 Ag1 N3 127.61(11) 4_565 .
N2 Ag1 N11 125.66(11) 4_565 2_646
N3 Ag1 N11 106.09(11) . 2_646
N12 Ag2 N4 135.55(12) . .
N12 Ag2 N1 121.27(12) . .
N4 Ag2 N1 101.35(11) . .
N12 Ag2 Ag4 95.74(8) . 3_667
N4 Ag2 Ag4 82.79(8) . 3_667
N1 Ag2 Ag4 106.33(8) . 3_667
N8 Ag3 N9 127.58(11) 4_566 .
N8 Ag3 N5 125.89(12) 4_566 .
N9 Ag3 N5 105.03(11) . .
N6 Ag4 N10 137.78(12) 1_455 .
N6 Ag4 N7 118.94(12) 1_455 2_656
N10 Ag4 N7 100.62(11) . 2_656
N6 Ag4 Ag2 99.72(9) 1_455 3_667
N10 Ag4 Ag2 83.72(8) . 3_667
N7 Ag4 Ag2 103.41(8) 2_656 3_667
C1 N1 N2 105.9(3) . .
C1 N1 Ag2 126.5(2) . .
N2 N1 Ag2 127.1(2) . .
C2 N2 N1 105.3(3) . .
C2 N2 Ag1 131.5(3) . 4_566
N1 N2 Ag1 123.2(2) . 4_566
C1 N3 C2 101.8(3) . .
C1 N3 Ag1 129.6(2) . .
C2 N3 Ag1 127.1(2) . .
C5 N4 N5 106.3(3) . .
C5 N4 Ag2 131.2(3) . .
N5 N4 Ag2 122.4(2) . .
C6 N5 N4 105.1(3) . .
C6 N5 Ag3 132.3(3) . .
N4 N5 Ag3 120.7(2) . .
C6 N6 C5 102.2(3) . .
C6 N6 Ag4 127.9(3) . 1_655
C5 N6 Ag4 128.3(3) . 1_655
C9 N7 N8 106.1(3) . .
C9 N7 Ag4 123.8(2) . 2_646
N8 N7 Ag4 129.1(2) . 2_646
C10 N8 N7 105.3(3) . .
C10 N8 Ag3 132.2(2) . 4_565
N7 N8 Ag3 122.4(2) . 4_565
C9 N9 C10 102.1(3) . .
C9 N9 Ag3 128.0(2) . .
C10 N9 Ag3 127.8(2) . .
C13 N10 N11 106.5(3) . .
C13 N10 Ag4 130.0(3) . .
N11 N10 Ag4 123.5(2) . .
C14 N11 N10 105.4(3) . .
C14 N11 Ag1 131.7(3) . 2_656
N10 N11 Ag1 122.5(2) . 2_656
C13 N12 C14 102.6(3) . .
C13 N12 Ag2 127.2(3) . .
C14 N12 Ag2 128.4(3) . .
N1 C1 N3 113.1(3) . .
N1 C1 C3 123.2(3) . .
N3 C1 C3 123.6(3) . .
N2 C2 N3 113.8(3) . .
C4 C3 C1 113.8(4) . .
N4 C5 N6 112.6(3) . .
N4 C5 C7 122.9(4) . .
N6 C5 C7 124.5(4) . .
N5 C6 N6 113.8(4) . .
C8 C7 C5 112.6(4) . .
N7 C9 N9 112.5(3) . .
N7 C9 C11 123.6(3) . .
N9 C9 C11 123.9(3) . .
N8 C10 N9 113.8(3) . .
C9 C11 C12 113.6(4) . .
N10 C13 N12 112.0(3) . .
N10 C13 C15 123.3(4) . .
N12 C13 C15 124.5(4) . .
N11 C14 N12 113.4(4) . .
C16 C15 C13 114.2(4) . .
N13 C17 C18 178.9(19) . .

loop_
_geom_bond_atom_site_label_1
_geom_bond_atom_site_label_2
_geom_bond_distance
_geom_bond_site_symmetry_2
Ag1 N2 2.186(3) 4_565
Ag1 N3 2.245(3) .
Ag1 N11 2.265(3) 2_646
Ag2 N12 2.167(3) .
Ag2 N4 2.201(3) .
Ag2 N1 2.295(3) .
Ag2 Ag4 3.1283(5) 3_667
Ag3 N8 2.186(3) 4_566
Ag3 N9 2.240(3) .
Ag3 N5 2.268(3) .
Ag4 N6 2.165(3) 1_455
Ag4 N10 2.198(3) .
Ag4 N7 2.298(3) 2_656
Ag4 Ag2 3.1283(5) 3_667
N1 C1 1.323(4) .
N1 N2 1.376(4) .
N2 C2 1.315(4) .
N2 Ag1 2.186(3) 4_566
N3 C1 1.341(4) .
N3 C2 1.345(4) .
N4 C5 1.317(5) .
N4 N5 1.379(4) .
N5 C6 1.311(5) .
N6 C6 1.341(5) .
N6 C5 1.345(5) .
N6 Ag4 2.165(3) 1_655
N7 C9 1.326(4) .
N7 N8 1.384(4) .
N7 Ag4 2.298(3) 2_646
N8 C10 1.311(4) .
N8 Ag3 2.186(3) 4_565
N9 C9 1.349(4) .
N9 C10 1.350(4) .
N10 C13 1.324(5) .
N10 N11 1.377(4) .
N11 C14 1.308(5) .
N11 Ag1 2.265(3) 2_656
N12 C13 1.343(5) .
N12 C14 1.349(5) .
C1 C3 1.497(5) .
C3 C4 1.486(7) .
C5 C7 1.498(5) .
C7 C8 1.486(7) .
C9 C11 1.491(5) .
C11 C12 1.493(6) .
C13 C15 1.494(5) .
C15 C16 1.451(7) .
N13 C17 1.185(18) .
C17 C18 1.344(17) .
